data_7239881
loop_
_publ_author_name
'Mangham, Barry'
'Hanson-Heine, Magnus W D'
'Davies, E. Stephen'
'Wriglesworth, Alisdair'
'George, Michael W.'
'Lewis, William'
'Kays, Deborah L.'
'McMaster, Jonathan'
'Besley, Nicholas A.'
'Champness, Neil R.'

_publ_section_title
;
 Influence of molecular design on radical spin multiplicity:
 characterisation of BODIPY dyad and triad radical anions.
;
_journal_issue 8
_journal_name_full 'Physical chemistry chemical physics : PCCP'
_journal_page_first 4429
_journal_page_last 4438
_journal_paper_doi 10.1039/c9cp06427c
_journal_volume 22
_journal_year 2020
_chemical_formula_moiety 'C24 H16 B2 F4 N4'
_chemical_formula_sum 'C24 H16 B2 F4 N4'
_chemical_formula_weight 458.03
_space_group_crystal_system monoclinic
_space_group_IT_number 14
_space_group_name_Hall '-P 2yn'
_space_group_name_H-M_alt 'P 1 21/n 1'
_atom_sites_solution_hydrogens geom
_atom_sites_solution_primary direct
_atom_sites_solution_secondary difmap
_audit_creation_date 2019-06-19
_audit_creation_method
;
Olex2 1.2
(compiled 2018.05.29 svn.r3508 for OlexSys, GUI svn.r5506)
;
_audit_update_record
;
2019-06-19 deposited with the CCDC.	2020-02-05 downloaded from the CCDC.
;
_cell_angle_alpha 90
_cell_angle_beta 96.343(7)
_cell_angle_gamma 90
_cell_formula_units_Z 2
_cell_length_a 6.0437(3)
_cell_length_b 11.6835(6)
_cell_length_c 14.5203(10)
_cell_measurement_reflns_used 10097
_cell_measurement_temperature 100(2)
_cell_measurement_theta_max 27.5
_cell_measurement_theta_min 3.3
_cell_volume 1019.02(10)
_computing_cell_refinement
;
CrystalClear-SM Expert 2.0 r13 (Rigaku, 2011)
;
_computing_data_collection
;
CrystalClear-SM Expert 2.0 r13 (Rigaku, 2011)
;
_computing_data_reduction
;
CrystalClear-SM Expert 2.0 r13 (Rigaku, 2011)
;
_computing_molecular_graphics 'Olex2 (Dolomanov et al., 2009)'
_computing_publication_material 'Olex2 (Dolomanov et al., 2009)'
_computing_structure_refinement 'ShelXL (Sheldrick, 2015)'
_computing_structure_solution 'XS (Sheldrick, 2008)'
_diffrn_ambient_environment 'N2 gas'
_diffrn_ambient_temperature 100(2)
_diffrn_crystal_treatment 'flash frozen in gaseous N2'
_diffrn_detector CCD
_diffrn_detector_area_resol_mean 28.5714
_diffrn_measured_fraction_theta_full 0.998
_diffrn_measured_fraction_theta_max 0.999
_diffrn_measurement_device
;
AFC12 (Right): Kappa 3 circle
;
_diffrn_measurement_device_type
;
Rigaku Saturn724+ (2x2 bin mode)
;
_diffrn_measurement_method 'profile data from \w-scans'
_diffrn_measurement_specimen_support Mitegen
_diffrn_radiation_monochromator Confocal
_diffrn_radiation_type MoK\a
_diffrn_radiation_wavelength 0.71075
_diffrn_reflns_av_R_equivalents 0.0305
_diffrn_reflns_av_unetI/netI 0.0224
_diffrn_reflns_Laue_measured_fraction_full 0.998
_diffrn_reflns_Laue_measured_fraction_max 0.999
_diffrn_reflns_limit_h_max 7
_diffrn_reflns_limit_h_min -7
_diffrn_reflns_limit_k_max 11
_diffrn_reflns_limit_k_min -15
_diffrn_reflns_limit_l_max 18
_diffrn_reflns_limit_l_min -18
_diffrn_reflns_number 11280
_diffrn_reflns_point_group_measured_fraction_full 0.998
_diffrn_reflns_point_group_measured_fraction_max 0.999
_diffrn_reflns_theta_full 25.242
_diffrn_reflns_theta_max 27.474
_diffrn_reflns_theta_min 3.318
_diffrn_source 'Rotating Anode'
_exptl_absorpt_coefficient_mu 0.115
_exptl_absorpt_correction_T_max 1.000
_exptl_absorpt_correction_T_min 0.375
_exptl_absorpt_correction_type multi-scan
_exptl_absorpt_process_details
;
CrystalClear-SM Expert 2.0 r13 (Rigaku, 2011)
;
_exptl_crystal_colour 'clear red'
_exptl_crystal_colour_lustre clear
_exptl_crystal_colour_primary red
_exptl_crystal_density_diffrn 1.493
_exptl_crystal_description plate
_exptl_crystal_F_000 468
_exptl_crystal_size_max 0.13
_exptl_crystal_size_mid 0.07
_exptl_crystal_size_min 0.01
_refine_diff_density_max 0.303
_refine_diff_density_min -0.224
_refine_diff_density_rms 0.043
_refine_ls_extinction_method none
_refine_ls_goodness_of_fit_ref 1.073
_refine_ls_hydrogen_treatment constr
_refine_ls_matrix_type full
_refine_ls_number_parameters 154
_refine_ls_number_reflns 2321
_refine_ls_number_restraints 0
_refine_ls_restrained_S_all 1.073
_refine_ls_R_factor_all 0.0367
_refine_ls_R_factor_gt 0.0333
_refine_ls_shift/su_max 0.000
_refine_ls_shift/su_mean 0.000
_refine_ls_structure_factor_coef Fsqd
_refine_ls_weighting_details 'w=1/[\s^2^(Fo^2^)+(0.0402P)^2^+0.4437P] where P=(Fo^2^+2Fc^2^)/3'
_refine_ls_weighting_scheme calc
_refine_ls_wR_factor_gt 0.0866
_refine_ls_wR_factor_ref 0.0890
_reflns_Friedel_coverage 0.000
_reflns_number_gt 2101
_reflns_number_total 2321
_reflns_threshold_expression 'I > 2\s(I)'
_cod_data_source_file c9cp06427c2.cif
_cod_data_source_block bfbmlb
_cod_depositor_comments
;
The following automatic conversions were performed:

data item '_exptl_absorpt_correction_type' value 'Multi-scan' was
changed to 'multi-scan' in accordance with the
/home/data/users/saulius/crontab/automatic-downloads/rss-feeds/RSC/lib/dictionaries/cif_core.dic
dictionary named 'cif_core.dic' version 2.4.2 last updated on
2011-04-26.

Automatic conversion script
Id: cif_fix_values 7556 2019-12-06 15:28:31Z antanas 

 Adding full bibliography for 7239881--7239883.cif.
;
_cod_database_code 7239881
_nottingham_internal_coll_name BFBMLB
_nottingham_internal_coll_number 11005
_nottingham_internal_coll_client BM/NRC
_nottingham_internal_coll_user NCS
_nottingham_internal_coll_location SOTON
_nottingham_internal_ncs_number 2012NCS0008
_nottingham_internal_solution_user BM
_nottingham_internal_refinement_date 13/1/2012
_nottingham_internal_refinement_user BM
_nottingham_internal_self_archive_date 13/2/2012
_nottingham_internal_self_validation_date 13/2/2012
_nottingham_internal_self_validation_user BM
_nottingham_internal_validation_date 15/7/2015
_nottingham_internal_validation_user pczwl
_nottingham_internal_archive_date 15/7/2015
_shelx_shelxl_version_number 2018/3
_shelx_space_group_comment
;
The symmetry employed for this shelxl refinement is uniquely defined
by the following loop, which should always be used as a source of
symmetry information in preference to the above space-group names.
They are only intended as comments.
;
_olex2_refinement_description
;
1. Fixed Uiso
 At 1.2 times of:
  All C(H) groups
2.a Aromatic/amide H refined with riding coordinates:
 C1(H1), C2(H2), C3(H3), C7(H7), C8(H8), C9(H9), C11(H11), C12(H12)
;
_olex2_submission_special_instructions 'No special instructions were received'

loop_
_space_group_symop_operation_xyz
'x, y, z'
'-x+1/2, y+1/2, -z+1/2'
'-x, -y, -z'
'x-1/2, -y-1/2, z-1/2'

loop_
_atom_site_label
_atom_site_type_symbol
_atom_site_fract_x
_atom_site_fract_y
_atom_site_fract_z
_atom_site_U_iso_or_equiv
_atom_site_adp_type
_atom_site_occupancy
_atom_site_site_symmetry_order
_atom_site_calc_flag
_atom_site_refinement_flags_posn
F1 F -0.12305(12) 0.34937(7) 0.44056(5) 0.02423(19) Uani 1 1 d .
F2 F 0.07534(12) 0.19586(6) 0.40283(5) 0.02262(18) Uani 1 1 d .
N1 N -0.18693(16) 0.27711(8) 0.28366(7) 0.0165(2) Uani 1 1 d .
N2 N 0.16266(16) 0.37851(8) 0.33892(6) 0.0171(2) Uani 1 1 d .
C1 C -0.3669(2) 0.20895(10) 0.27737(9) 0.0212(3) Uani 1 1 d .
H1 H -0.421030 0.170877 0.328169 0.025 Uiso 1 1 calc R
C2 C -0.4633(2) 0.20195(10) 0.18537(9) 0.0210(3) Uani 1 1 d .
H2 H -0.590751 0.158467 0.162850 0.025 Uiso 1 1 calc R
C3 C -0.33761(18) 0.27045(10) 0.13361(8) 0.0167(2) Uani 1 1 d .
H3 H -0.361739 0.282640 0.068586 0.020 Uiso 1 1 calc R
C4 C -0.16677(18) 0.31884(10) 0.19547(7) 0.0150(2) Uani 1 1 d .
C5 C 0.00255(17) 0.39531(9) 0.17941(7) 0.0139(2) Uani 1 1 d .
C6 C 0.16652(18) 0.42464(10) 0.25088(7) 0.0153(2) Uani 1 1 d .
C7 C 0.35349(18) 0.49739(10) 0.25252(8) 0.0175(2) Uani 1 1 d .
H7 H 0.395838 0.541252 0.202239 0.021 Uiso 1 1 calc R
C8 C 0.4631(2) 0.49269(11) 0.34105(8) 0.0215(3) Uani 1 1 d .
H8 H 0.596335 0.531804 0.363016 0.026 Uiso 1 1 calc R
C9 C 0.3404(2) 0.41930(11) 0.39230(8) 0.0221(3) Uani 1 1 d .
H9 H 0.377746 0.401012 0.455868 0.027 Uiso 1 1 calc R
C10 C 0.00198(17) 0.44758(9) 0.08667(7) 0.0138(2) Uani 1 1 d .
C11 C 0.18905(18) 0.44256(9) 0.03869(7) 0.0147(2) Uani 1 1 d .
H11 H 0.318325 0.403046 0.064876 0.018 Uiso 1 1 calc R
C12 C 0.18756(17) 0.49485(9) -0.04692(7) 0.0145(2) Uani 1 1 d .
H12 H 0.316355 0.491560 -0.078875 0.017 Uiso 1 1 calc R
B1 B -0.0202(2) 0.29910(11) 0.37078(9) 0.0178(3) Uani 1 1 d .

loop_
_atom_site_aniso_label
_atom_site_aniso_U_11
_atom_site_aniso_U_22
_atom_site_aniso_U_33
_atom_site_aniso_U_23
_atom_site_aniso_U_13
_atom_site_aniso_U_12
F1 0.0263(4) 0.0312(4) 0.0154(3) -0.0007(3) 0.0034(3) 0.0020(3)
F2 0.0283(4) 0.0194(4) 0.0186(4) 0.0048(3) -0.0046(3) 0.0014(3)
N1 0.0177(5) 0.0178(5) 0.0137(4) 0.0038(4) 0.0003(3) -0.0006(4)
N2 0.0188(5) 0.0189(5) 0.0126(4) 0.0013(4) -0.0022(3) 0.0005(4)
C1 0.0211(6) 0.0205(6) 0.0215(6) 0.0071(4) 0.0007(4) -0.0022(4)
C2 0.0188(5) 0.0195(6) 0.0234(6) 0.0043(4) -0.0030(4) -0.0029(4)
C3 0.0161(5) 0.0164(5) 0.0169(5) 0.0009(4) -0.0019(4) 0.0018(4)
C4 0.0164(5) 0.0161(5) 0.0122(5) 0.0018(4) 0.0003(4) 0.0021(4)
C5 0.0142(5) 0.0143(5) 0.0133(5) 0.0000(4) 0.0012(4) 0.0033(4)
C6 0.0170(5) 0.0157(5) 0.0128(5) 0.0006(4) 0.0005(4) 0.0026(4)
C7 0.0169(5) 0.0182(5) 0.0171(5) -0.0013(4) 0.0005(4) 0.0008(4)
C8 0.0192(5) 0.0239(6) 0.0203(6) -0.0026(5) -0.0031(4) -0.0020(5)
C9 0.0231(6) 0.0259(6) 0.0157(5) -0.0005(5) -0.0050(4) -0.0005(5)
C10 0.0152(5) 0.0136(5) 0.0123(5) -0.0005(4) -0.0001(4) -0.0008(4)
C11 0.0131(5) 0.0156(5) 0.0149(5) 0.0001(4) -0.0005(4) 0.0018(4)
C12 0.0129(5) 0.0164(5) 0.0144(5) -0.0013(4) 0.0018(4) 0.0004(4)
B1 0.0206(6) 0.0192(6) 0.0132(6) 0.0026(5) -0.0004(5) 0.0006(5)

loop_
_atom_type_symbol
_atom_type_description
_atom_type_scat_dispersion_real
_atom_type_scat_dispersion_imag
_atom_type_scat_source
C C 0.0033 0.0016 'International Tables Vol C Tables 4.2.6.8 and 6.1.1.4'
H H 0.0000 0.0000 'International Tables Vol C Tables 4.2.6.8 and 6.1.1.4'
B B 0.0013 0.0007 'International Tables Vol C Tables 4.2.6.8 and 6.1.1.4'
F F 0.0171 0.0103 'International Tables Vol C Tables 4.2.6.8 and 6.1.1.4'
N N 0.0061 0.0033 'International Tables Vol C Tables 4.2.6.8 and 6.1.1.4'

loop_
_geom_angle_atom_site_label_1
_geom_angle_atom_site_label_2
_geom_angle_atom_site_label_3
_geom_angle
_geom_angle_site_symmetry_1
_geom_angle_site_symmetry_3
C1 N1 C4 107.37(9) . .
C1 N1 B1 127.06(10) . .
C4 N1 B1 125.42(9) . .
C6 N2 B1 126.22(9) . .
C9 N2 C6 107.47(10) . .
C9 N2 B1 126.25(10) . .
N1 C1 H1 124.8 . .
N1 C1 C2 110.39(10) . .
C2 C1 H1 124.8 . .
C1 C2 H2 126.6 . .
C3 C2 C1 106.81(10) . .
C3 C2 H2 126.6 . .
C2 C3 H3 126.5 . .
C2 C3 C4 107.08(10) . .
C4 C3 H3 126.5 . .
N1 C4 C3 108.31(10) . .
N1 C4 C5 121.27(10) . .
C5 C4 C3 130.42(10) . .
C4 C5 C10 119.21(9) . .
C6 C5 C4 120.38(10) . .
C6 C5 C10 120.38(10) . .
N2 C6 C5 120.39(10) . .
N2 C6 C7 108.21(9) . .
C5 C6 C7 131.40(10) . .
C6 C7 H7 126.5 . .
C8 C7 C6 107.01(10) . .
C8 C7 H7 126.5 . .
C7 C8 H8 126.5 . .
C7 C8 C9 106.95(10) . .
C9 C8 H8 126.5 . .
N2 C9 C8 110.35(10) . .
N2 C9 H9 124.8 . .
C8 C9 H9 124.8 . .
C11 C10 C5 121.18(9) . .
C11 C10 C12 119.17(10) . 3_565
C12 C10 C5 119.64(10) 3_565 .
C10 C11 H11 119.8 . .
C12 C11 C10 120.35(10) . .
C12 C11 H11 119.8 . .
C10 C12 H12 119.8 3_565 .
C11 C12 C10 120.48(10) . 3_565
C11 C12 H12 119.8 . .
F1 B1 F2 109.10(10) . .
F1 B1 N1 111.45(10) . .
F1 B1 N2 111.01(10) . .
F2 B1 N1 109.69(10) . .
F2 B1 N2 109.53(10) . .
N1 B1 N2 106.02(9) . .

loop_
_geom_bond_atom_site_label_1
_geom_bond_atom_site_label_2
_geom_bond_distance
_geom_bond_site_symmetry_2
F1 B1 1.3774(15) .
F2 B1 1.3948(14) .
N1 C1 1.3428(15) .
N1 C4 1.3881(14) .
N1 B1 1.5493(16) .
N2 C6 1.3898(14) .
N2 C9 1.3408(15) .
N2 B1 1.5522(16) .
C1 H1 0.9500 .
C1 C2 1.3996(16) .
C2 H2 0.9500 .
C2 C3 1.3816(16) .
C3 H3 0.9500 .
C3 C4 1.4098(15) .
C4 C5 1.3973(15) .
C5 C6 1.3961(15) .
C5 C10 1.4783(15) .
C6 C7 1.4121(15) .
C7 H7 0.9500 .
C7 C8 1.3805(16) .
C8 H8 0.9500 .
C8 C9 1.4003(18) .
C9 H9 0.9500 .
C10 C11 1.3932(15) .
C10 C12 1.3970(14) 3_565
C11 H11 0.9500 .
C11 C12 1.3842(15) .
C12 H12 0.9500 .

loop_
_geom_torsion_atom_site_label_1
_geom_torsion_atom_site_label_2
_geom_torsion_atom_site_label_3
_geom_torsion_atom_site_label_4
_geom_torsion
_geom_torsion_site_symmetry_1
_geom_torsion_site_symmetry_4
N1 C1 C2 C3 -0.86(14) . .
N1 C4 C5 C6 5.06(16) . .
N1 C4 C5 C10 -173.03(10) . .
N2 C6 C7 C8 1.16(13) . .
C1 N1 C4 C3 -2.00(13) . .
C1 N1 C4 C5 178.28(10) . .
C1 N1 B1 F1 -62.29(15) . .
C1 N1 B1 F2 58.64(15) . .
C1 N1 B1 N2 176.82(11) . .
C1 C2 C3 C4 -0.40(13) . .
C2 C3 C4 N1 1.48(13) . .
C2 C3 C4 C5 -178.84(12) . .
C3 C4 C5 C6 -174.58(11) . .
C3 C4 C5 C10 7.33(18) . .
C4 N1 C1 C2 1.78(14) . .
C4 N1 B1 F1 122.69(11) . .
C4 N1 B1 F2 -116.38(12) . .
C4 N1 B1 N2 1.80(15) . .
C4 C5 C6 N2 -0.30(16) . .
C4 C5 C6 C7 179.16(11) . .
C4 C5 C10 C11 -127.40(11) . .
C4 C5 C10 C12 53.92(15) . 3_565
C5 C6 C7 C8 -178.35(12) . .
C5 C10 C11 C12 -178.13(10) . .
C6 N2 C9 C8 0.22(14) . .
C6 N2 B1 F1 -118.06(12) . .
C6 N2 B1 F2 121.40(11) . .
C6 N2 B1 N1 3.12(15) . .
C6 C5 C10 C11 54.51(15) . .
C6 C5 C10 C12 -124.17(11) . 3_565
C6 C7 C8 C9 -1.01(14) . .
C7 C8 C9 N2 0.51(15) . .
C9 N2 C6 C5 178.72(10) . .
C9 N2 C6 C7 -0.85(13) . .
C9 N2 B1 F1 58.71(15) . .
C9 N2 B1 F2 -61.83(15) . .
C9 N2 B1 N1 179.89(11) . .
C10 C5 C6 N2 177.77(10) . .
C10 C5 C6 C7 -2.77(18) . .
C10 C11 C12 C10 -0.56(18) . 3_565
C12 C10 C11 C12 0.55(17) 3_565 .
B1 N1 C1 C2 -173.97(11) . .
B1 N1 C4 C3 173.83(10) . .
B1 N1 C4 C5 -5.88(17) . .
B1 N2 C6 C5 -4.01(17) . .
B1 N2 C6 C7 176.42(10) . .
B1 N2 C9 C8 -177.05(11) . .
